data_7025257
loop_
_publ_author_name
'Djinovic, Vesna M.'
'Galanski, Markus'
'Arion, Vladimir B.'
'Keppler, Bernhard K.'

_publ_section_title
;
 Synthesis and structures of novel 1-methylcytosinato-bridged
 (ethylenediamine)platinum(II) and platinum(III) dinuclear complexes.
;
_journal_issue 15
_journal_name_full 'Dalton transactions (Cambridge, England : 2003)'
_journal_page_first 3633
_journal_page_last 3643
_journal_paper_doi 10.1039/b926133h
_journal_volume 39
_journal_year 2010
_chemical_formula_moiety 'C12 H22 N8 O2 Pt, 2(N O3), 2(O)'
_chemical_formula_sum 'C12 H26 N10 O10 Pt'
_chemical_formula_weight 665.52
_chemical_name_common
;(Ethane-1,2-diamine)bis(1-
methylcytosine)platinum(ii)dinitrate dihydrate
;
_chemical_name_systematic
;
(Ethane-1,2-diamine)bis(1-methylcytosine)platinum(II)dinitrate
dihydrate
;
_space_group_IT_number 14
_symmetry_cell_setting monoclinic
_symmetry_space_group_name_Hall '-P 2ybc'
_symmetry_space_group_name_H-M 'P 1 21/c 1'
_atom_sites_solution_hydrogens geom
_atom_sites_solution_primary direct
_atom_sites_solution_secondary difmap
_audit_creation_method SHELXL-97
_cell_angle_alpha 90.00
_cell_angle_beta 101.110(6)
_cell_angle_gamma 90.00
_cell_formula_units_Z 4
_cell_length_a 10.7582(10)
_cell_length_b 14.5690(17)
_cell_length_c 14.0733(15)
_cell_measurement_reflns_used 251
_cell_measurement_temperature 100(2)
_cell_measurement_theta_max 20.21
_cell_measurement_theta_min 2.96
_cell_volume 2164.5(4)
_computing_structure_refinement 'SHELXL-97 (Sheldrick, 1997)'
_computing_structure_solution 'SHELXS-97 (Sheldrick, 1990)'
_diffrn_ambient_temperature 100(2)
_diffrn_measured_fraction_theta_full 0.994
_diffrn_measured_fraction_theta_max 0.994
_diffrn_radiation_monochromator graphite
_diffrn_radiation_source 'fine-focus sealed tube'
_diffrn_radiation_type MoK\a
_diffrn_radiation_wavelength 0.71073
_diffrn_reflns_av_R_equivalents 0.0978
_diffrn_reflns_av_sigmaI/netI 0.0666
_diffrn_reflns_limit_h_max 15
_diffrn_reflns_limit_h_min -15
_diffrn_reflns_limit_k_max 20
_diffrn_reflns_limit_k_min -20
_diffrn_reflns_limit_l_max 19
_diffrn_reflns_limit_l_min -19
_diffrn_reflns_number 59830
_diffrn_reflns_theta_full 30.13
_diffrn_reflns_theta_max 30.13
_diffrn_reflns_theta_min 2.80
_exptl_absorpt_coefficient_mu 6.556
_exptl_absorpt_correction_T_max 0.5601
_exptl_absorpt_correction_T_min 0.5067
_exptl_absorpt_correction_type multi-scan
_exptl_absorpt_process_details SADABS
_exptl_crystal_colour colorless
_exptl_crystal_density_diffrn 2.042
_exptl_crystal_density_method 'not measured'
_exptl_crystal_description block
_exptl_crystal_F_000 1304
_exptl_crystal_size_max 0.12
_exptl_crystal_size_mid 0.10
_exptl_crystal_size_min 0.10
_refine_diff_density_max 0.910
_refine_diff_density_min -1.141
_refine_diff_density_rms 0.163
_refine_ls_extinction_method none
_refine_ls_goodness_of_fit_ref 0.963
_refine_ls_hydrogen_treatment constr
_refine_ls_matrix_type full
_refine_ls_number_parameters 298
_refine_ls_number_reflns 6356
_refine_ls_number_restraints 0
_refine_ls_restrained_S_all 0.963
_refine_ls_R_factor_all 0.0507
_refine_ls_R_factor_gt 0.0307
_refine_ls_shift/su_max 0.001
_refine_ls_shift/su_mean 0.000
_refine_ls_structure_factor_coef Fsqd
_refine_ls_weighting_details 'calc w=1/[\s^2^(Fo^2^)+(0.0138P)^2^+0.0000P] where P=(Fo^2^+2Fc^2^)/3'
_refine_ls_weighting_scheme calc
_refine_ls_wR_factor_gt 0.0492
_refine_ls_wR_factor_ref 0.0521
_reflns_number_gt 4787
_reflns_number_total 6356
_reflns_threshold_expression >2sigma(I)
_cod_data_source_file b926133h.txt
_cod_data_source_block vedj041
_cod_original_sg_symbol_H-M P21/c
_cod_database_code 7025257

loop_
_symmetry_equiv_pos_as_xyz
'x, y, z'
'-x, y+1/2, -z+1/2'
'-x, -y, -z'
'x, -y-1/2, z-1/2'

loop_
_atom_site_label
_atom_site_type_symbol
_atom_site_fract_x
_atom_site_fract_y
_atom_site_fract_z
_atom_site_U_iso_or_equiv
_atom_site_adp_type
_atom_site_occupancy
_atom_site_symmetry_multiplicity
_atom_site_calc_flag
_atom_site_refinement_flags
Pt1 Pt 0.889378(12) 0.593338(10) 0.170047(10) 0.01020(4) Uani 1 1 d .
N1A N 0.6868(3) 0.3836(2) 0.2809(2) 0.0147(7) Uani 1 1 d .
C2A C 0.7598(3) 0.4607(3) 0.2741(3) 0.0138(8) Uani 1 1 d .
N3A N 0.7539(3) 0.4985(2) 0.1841(2) 0.0122(7) Uani 1 1 d .
C4A C 0.6791(3) 0.4614(3) 0.1042(3) 0.0132(8) Uani 1 1 d .
C5A C 0.6133(3) 0.3785(3) 0.1123(3) 0.0174(9) Uani 1 1 d .
H5A H 0.5656 0.3493 0.0566 0.021 Uiso 1 1 calc R
C6A C 0.6202(3) 0.3423(3) 0.2006(3) 0.0187(9) Uani 1 1 d .
H6A H 0.5774 0.2863 0.2072 0.022 Uiso 1 1 calc R
C7A C 0.6899(4) 0.3462(3) 0.3780(3) 0.0248(10) Uani 1 1 d .
H7A1 H 0.6290 0.2957 0.3742 0.037 Uiso 1 1 calc R
H7A2 H 0.6676 0.3945 0.4202 0.037 Uiso 1 1 calc R
H7A3 H 0.7752 0.3233 0.4046 0.037 Uiso 1 1 calc R
O8A O 0.8287(2) 0.49301(19) 0.34678(18) 0.0160(6) Uani 1 1 d .
N9A N 0.6691(3) 0.5052(2) 0.0213(2) 0.0159(7) Uani 1 1 d .
H9A1 H 0.7102 0.5570 0.0185 0.019 Uiso 1 1 calc R
H9A2 H 0.6213 0.4826 -0.0313 0.019 Uiso 1 1 calc R
N1B N 0.6548(3) 0.8249(2) 0.0910(2) 0.0150(7) Uani 1 1 d .
C2B C 0.7205(3) 0.7438(3) 0.0878(3) 0.0129(8) Uani 1 1 d .
N3B N 0.7724(2) 0.7032(2) 0.1742(2) 0.0093(7) Uani 1 1 d .
C4B C 0.7549(3) 0.7387(3) 0.2594(3) 0.0112(8) Uani 1 1 d .
C5B C 0.6900(3) 0.8226(3) 0.2610(3) 0.0140(8) Uani 1 1 d .
H5B H 0.6805 0.8498 0.3205 0.017 Uiso 1 1 calc R
C6B C 0.6419(3) 0.8629(3) 0.1763(3) 0.0168(9) Uani 1 1 d .
H6B H 0.5978 0.9194 0.1762 0.020 Uiso 1 1 calc R
C7B C 0.5998(4) 0.8687(3) -0.0010(3) 0.0240(10) Uani 1 1 d .
H7B1 H 0.5373 0.9146 0.0098 0.036 Uiso 1 1 calc R
H7B2 H 0.5583 0.8222 -0.0466 0.036 Uiso 1 1 calc R
H7B3 H 0.6669 0.8987 -0.0278 0.036 Uiso 1 1 calc R
O8B O 0.7305(2) 0.70987(19) 0.00887(18) 0.0162(6) Uani 1 1 d .
N9B N 0.8037(3) 0.6961(2) 0.3410(2) 0.0138(7) Uani 1 1 d .
H9B1 H 0.8471 0.6451 0.3395 0.017 Uiso 1 1 calc R
H9B2 H 0.7929 0.7187 0.3968 0.017 Uiso 1 1 calc R
N10 N 1.0326(3) 0.6768(2) 0.1477(2) 0.0136(7) Uani 1 1 d .
H10A H 1.0144 0.6998 0.0856 0.016 Uiso 1 1 calc R
H10B H 1.0403 0.7254 0.1901 0.016 Uiso 1 1 calc R
N11 N 1.0208(3) 0.4932(2) 0.1730(2) 0.0176(8) Uani 1 1 d .
H11A H 1.0521 0.4761 0.2360 0.021 Uiso 1 1 calc R
H11B H 0.9842 0.4425 0.1399 0.021 Uiso 1 1 calc R
C10 C 1.1544(3) 0.6244(3) 0.1622(3) 0.0172(9) Uani 1 1 d .
H10E H 1.1950 0.6244 0.2316 0.021 Uiso 1 1 calc R
H10F H 1.2133 0.6534 0.1251 0.021 Uiso 1 1 calc R
C11 C 1.1255(3) 0.5273(3) 0.1276(3) 0.0175(9) Uani 1 1 d .
H11E H 1.0998 0.5260 0.0562 0.021 Uiso 1 1 calc R
H11F H 1.2013 0.4881 0.1466 0.021 Uiso 1 1 calc R
N12 N 0.4701(3) 0.6014(2) 0.1989(2) 0.0166(7) Uani 1 1 d .
O1 O 0.4947(3) 0.6351(2) 0.2821(2) 0.0374(9) Uani 1 1 d .
O2 O 0.4411(2) 0.5184(2) 0.1873(2) 0.0215(7) Uani 1 1 d .
O3 O 0.4737(2) 0.6503(2) 0.1268(2) 0.0258(7) Uani 1 1 d .
N13 N 0.0838(3) 0.7750(3) 0.3824(2) 0.0184(8) Uani 1 1 d .
O4 O 0.0585(3) 0.8258(2) 0.4469(2) 0.0313(8) Uani 1 1 d .
O5 O 0.1079(3) 0.6920(2) 0.3995(2) 0.0323(8) Uani 1 1 d .
O6 O 0.0853(2) 0.8078(2) 0.3003(2) 0.0215(7) Uani 1 1 d .
O9 O 0.1726(4) 0.5046(3) 0.3798(3) 0.0353(11) Uiso 0.75 1 d P
O9X O 0.3103(8) 0.5687(6) 0.4016(7) 0.009(2) Uiso 0.25 1 d P
O10 O 0.0184(4) 0.3775(3) 0.4519(3) 0.0336(11) Uiso 0.75 1 d P
O10X O 0.0979(10) 0.4392(8) 0.3698(8) 0.021(3) Uiso 0.25 1 d P

loop_
_atom_site_aniso_label
_atom_site_aniso_U_11
_atom_site_aniso_U_22
_atom_site_aniso_U_33
_atom_site_aniso_U_23
_atom_site_aniso_U_13
_atom_site_aniso_U_12
Pt1 0.01105(6) 0.01009(7) 0.01032(7) 0.00009(8) 0.00423(4) -0.00012(7)
N1A 0.0150(16) 0.0114(19) 0.0193(18) -0.0007(14) 0.0076(13) -0.0005(13)
C2A 0.0132(19) 0.010(2) 0.020(2) 0.0037(17) 0.0069(16) -0.0001(15)
N3A 0.0120(15) 0.0124(18) 0.0131(17) -0.0015(14) 0.0045(13) -0.0007(13)
C4A 0.0079(17) 0.016(2) 0.016(2) -0.0022(17) 0.0025(15) 0.0041(15)
C5A 0.0145(19) 0.012(2) 0.025(2) -0.0052(18) 0.0025(16) -0.0007(15)
C6A 0.0130(19) 0.012(2) 0.033(3) -0.0061(19) 0.0106(17) -0.0007(16)
C7A 0.034(2) 0.016(2) 0.029(3) 0.009(2) 0.017(2) -0.0014(19)
O8A 0.0170(14) 0.0187(17) 0.0116(15) 0.0005(12) 0.0006(11) -0.0040(11)
N9A 0.0132(15) 0.0176(19) 0.0166(18) -0.0045(15) 0.0022(13) -0.0022(14)
N1B 0.0188(17) 0.0147(19) 0.0122(18) 0.0039(14) 0.0047(13) 0.0043(14)
C2B 0.0117(18) 0.012(2) 0.016(2) 0.0025(17) 0.0054(15) -0.0023(15)
N3B 0.0076(14) 0.0116(18) 0.0090(16) 0.0006(13) 0.0019(12) 0.0014(12)
C4B 0.0091(17) 0.012(2) 0.013(2) -0.0008(16) 0.0023(14) -0.0027(15)
C5B 0.0167(19) 0.013(2) 0.014(2) -0.0019(17) 0.0078(15) -0.0004(16)
C6B 0.019(2) 0.012(2) 0.021(2) -0.0015(18) 0.0072(17) 0.0043(16)
C7B 0.032(2) 0.020(2) 0.018(2) 0.0060(19) 0.0006(18) 0.0112(19)
O8B 0.0271(15) 0.0156(16) 0.0069(14) -0.0022(12) 0.0057(11) 0.0036(12)
N9B 0.0139(16) 0.0151(19) 0.0122(17) -0.0053(14) 0.0022(13) 0.0014(13)
N10 0.0141(16) 0.0123(18) 0.0161(18) 0.0008(14) 0.0069(13) -0.0011(13)
N11 0.0159(17) 0.016(2) 0.023(2) 0.0045(16) 0.0096(14) 0.0029(14)
C10 0.0101(18) 0.023(2) 0.019(2) 0.0040(18) 0.0025(15) 0.0031(16)
C11 0.0105(18) 0.021(2) 0.022(2) 0.0026(19) 0.0059(16) 0.0025(16)
N12 0.0123(15) 0.018(2) 0.0180(18) -0.0040(17) 0.0001(12) 0.0028(15)
O1 0.053(2) 0.035(2) 0.0174(18) -0.0145(15) -0.0103(15) 0.0048(17)
O2 0.0207(14) 0.0136(16) 0.0297(18) -0.0038(14) 0.0034(12) -0.0022(12)
O3 0.0278(16) 0.0242(18) 0.0266(18) 0.0115(15) 0.0085(13) 0.0023(13)
N13 0.0170(17) 0.018(2) 0.020(2) -0.0037(17) 0.0023(14) -0.0016(15)
O4 0.058(2) 0.0237(19) 0.0160(17) -0.0038(14) 0.0159(15) -0.0037(16)
O5 0.0380(18) 0.0197(19) 0.038(2) 0.0097(15) 0.0053(15) 0.0136(14)
O6 0.0306(16) 0.0204(17) 0.0154(16) -0.0018(13) 0.0091(12) -0.0090(13)

loop_
_atom_type_symbol
_atom_type_description
_atom_type_scat_dispersion_real
_atom_type_scat_dispersion_imag
_atom_type_scat_source
C C 0.0033 0.0016 'International Tables Vol C Tables 4.2.6.8 and 6.1.1.4'
H H 0.0000 0.0000 'International Tables Vol C Tables 4.2.6.8 and 6.1.1.4'
N N 0.0061 0.0033 'International Tables Vol C Tables 4.2.6.8 and 6.1.1.4'
O O 0.0106 0.0060 'International Tables Vol C Tables 4.2.6.8 and 6.1.1.4'
Pt Pt -1.7033 8.3905 'International Tables Vol C Tables 4.2.6.8 and 6.1.1.4'

loop_
_geom_angle_atom_site_label_1
_geom_angle_atom_site_label_2
_geom_angle_atom_site_label_3
_geom_angle
N11 Pt1 N10 83.52(13)
N11 Pt1 N3B 173.86(12)
N10 Pt1 N3B 91.46(12)
N11 Pt1 N3A 91.07(12)
N10 Pt1 N3A 173.58(12)
N3B Pt1 N3A 94.14(12)
C6A N1A C2A 121.1(3)
C6A N1A C7A 121.7(3)
C2A N1A C7A 117.1(3)
O8A C2A N3A 121.8(4)
O8A C2A N1A 120.6(4)
N3A C2A N1A 117.6(3)
C4A N3A C2A 121.2(3)
C4A N3A Pt1 120.5(3)
C2A N3A Pt1 116.9(2)
N9A C4A N3A 118.3(4)
N9A C4A C5A 121.9(3)
N3A C4A C5A 119.8(4)
C6A C5A C4A 118.2(4)
C6A C5A H5A 120.9
C4A C5A H5A 120.9
C5A C6A N1A 121.6(4)
C5A C6A H6A 119.2
N1A C6A H6A 119.2
N1A C7A H7A1 109.5
N1A C7A H7A2 109.5
H7A1 C7A H7A2 109.5
N1A C7A H7A3 109.5
H7A1 C7A H7A3 109.5
H7A2 C7A H7A3 109.5
C4A N9A H9A1 120.0
C4A N9A H9A2 120.0
H9A1 N9A H9A2 120.0
C6B N1B C2B 121.3(3)
C6B N1B C7B 120.9(3)
C2B N1B C7B 117.8(3)
O8B C2B N3B 122.1(4)
O8B C2B N1B 120.3(3)
N3B C2B N1B 117.6(3)
C4B N3B C2B 121.3(3)
C4B N3B Pt1 121.1(2)
C2B N3B Pt1 117.4(2)
N9B C4B N3B 119.3(3)
N9B C4B C5B 120.6(4)
N3B C4B C5B 120.0(3)
C6B C5B C4B 118.3(4)
C6B C5B H5B 120.9
C4B C5B H5B 120.9
C5B C6B N1B 121.5(4)
C5B C6B H6B 119.3
N1B C6B H6B 119.3
N1B C7B H7B1 109.5
N1B C7B H7B2 109.5
H7B1 C7B H7B2 109.5
N1B C7B H7B3 109.5
H7B1 C7B H7B3 109.5
H7B2 C7B H7B3 109.5
C4B N9B H9B1 120.0
C4B N9B H9B2 120.0
H9B1 N9B H9B2 120.0
C10 N10 Pt1 110.1(2)
C10 N10 H10A 109.6
Pt1 N10 H10A 109.6
C10 N10 H10B 109.6
Pt1 N10 H10B 109.6
H10A N10 H10B 108.2
C11 N11 Pt1 109.5(2)
C11 N11 H11A 109.8
Pt1 N11 H11A 109.8
C11 N11 H11B 109.8
Pt1 N11 H11B 109.8
H11A N11 H11B 108.2
N10 C10 C11 108.2(3)
N10 C10 H10E 110.1
C11 C10 H10E 110.1
N10 C10 H10F 110.1
C11 C10 H10F 110.1
H10E C10 H10F 108.4
N11 C11 C10 107.6(3)
N11 C11 H11E 110.2
C10 C11 H11E 110.2
N11 C11 H11F 110.2
C10 C11 H11F 110.2
H11E C11 H11F 108.5
O3 N12 O1 120.2(4)
O3 N12 O2 119.5(3)
O1 N12 O2 120.4(4)
O4 N13 O5 120.2(4)
O4 N13 O6 119.3(4)
O5 N13 O6 120.6(4)
O10X O9 O9X 162.3(7)
O9 O10X O10 133.5(8)

loop_
_geom_bond_atom_site_label_1
_geom_bond_atom_site_label_2
_geom_bond_distance
Pt1 N11 2.027(3)
Pt1 N10 2.034(3)
Pt1 N3B 2.044(3)
Pt1 N3A 2.046(3)
N1A C6A 1.357(5)
N1A C2A 1.386(5)
N1A C7A 1.465(5)
C2A O8A 1.235(4)
C2A N3A 1.370(5)
N3A C4A 1.362(4)
C4A N9A 1.316(5)
C4A C5A 1.415(5)
C5A C6A 1.339(5)
C5A H5A 0.9500
C6A H6A 0.9500
C7A H7A1 0.9800
C7A H7A2 0.9800
C7A H7A3 0.9800
N9A H9A1 0.8800
N9A H9A2 0.8800
N1B C6B 1.353(5)
N1B C2B 1.382(5)
N1B C7B 1.462(5)
C2B O8B 1.239(4)
C2B N3B 1.371(4)
N3B C4B 1.353(5)
C4B N9B 1.322(4)
C4B C5B 1.409(5)
C5B C6B 1.340(5)
C5B H5B 0.9500
C6B H6B 0.9500
C7B H7B1 0.9800
C7B H7B2 0.9800
C7B H7B3 0.9800
N9B H9B1 0.8800
N9B H9B2 0.8800
N10 C10 1.497(4)
N10 H10A 0.9200
N10 H10B 0.9200
N11 C11 1.483(5)
N11 H11A 0.9200
N11 H11B 0.9200
C10 C11 1.509(5)
C10 H10E 0.9900
C10 H10F 0.9900
C11 H11E 0.9900
C11 H11F 0.9900
N12 O3 1.248(4)
N12 O1 1.249(4)
N12 O2 1.250(4)
N13 O4 1.242(4)
N13 O5 1.250(4)
N13 O6 1.253(4)
O9 O10X 1.237(11)
O9 O9X 1.728(10)
O10 O10X 1.804(12)

loop_
_geom_torsion_atom_site_label_1
_geom_torsion_atom_site_label_2
_geom_torsion_atom_site_label_3
_geom_torsion_atom_site_label_4
_geom_torsion
C6A N1A C2A O8A -173.6(3)
C7A N1A C2A O8A 3.4(5)
C6A N1A C2A N3A 5.5(5)
C7A N1A C2A N3A -177.5(3)
O8A C2A N3A C4A 179.0(3)
N1A C2A N3A C4A -0.1(5)
O8A C2A N3A Pt1 12.3(5)
N1A C2A N3A Pt1 -166.8(2)
N11 Pt1 N3A C4A -91.4(3)
N3B Pt1 N3A C4A 91.9(3)
N11 Pt1 N3A C2A 75.4(3)
N3B Pt1 N3A C2A -101.3(3)
C2A N3A C4A N9A 174.3(3)
Pt1 N3A C4A N9A -19.5(5)
C2A N3A C4A C5A -4.9(5)
Pt1 N3A C4A C5A 161.4(3)
N9A C4A C5A C6A -174.5(4)
N3A C4A C5A C6A 4.6(5)
C4A C5A C6A N1A 0.7(6)
C2A N1A C6A C5A -5.8(6)
C7A N1A C6A C5A 177.3(4)
C6B N1B C2B O8B 179.5(3)
C7B N1B C2B O8B -0.7(5)
C6B N1B C2B N3B 0.0(5)
C7B N1B C2B N3B 179.8(3)
O8B C2B N3B C4B -176.5(3)
N1B C2B N3B C4B 3.0(5)
O8B C2B N3B Pt1 8.6(5)
N1B C2B N3B Pt1 -171.9(2)
N10 Pt1 N3B C4B -99.0(3)
N3A Pt1 N3B C4B 84.1(3)
N10 Pt1 N3B C2B 75.9(3)
N3A Pt1 N3B C2B -101.0(3)
C2B N3B C4B N9B 178.2(3)
Pt1 N3B C4B N9B -7.1(5)
C2B N3B C4B C5B -4.5(5)
Pt1 N3B C4B C5B 170.2(2)
N9B C4B C5B C6B -179.8(3)
N3B C4B C5B C6B 3.0(5)
C4B C5B C6B N1B -0.1(6)
C2B N1B C6B C5B -1.4(6)
C7B N1B C6B C5B 178.8(4)
N11 Pt1 N10 C10 -9.4(2)
N3B Pt1 N10 C10 167.0(2)
N10 Pt1 N11 C11 -18.2(2)
N3A Pt1 N11 C11 158.4(3)
Pt1 N10 C10 C11 34.7(4)
Pt1 N11 C11 C10 41.8(3)
N10 C10 C11 N11 -50.0(4)
O9X O9 O10X O10 89(2)
